data_2013143
loop_
_publ_author_name
'Perera, K. Prasanna U.'
'Abboud, Khalil A.'
'Smith Jr, Dennis W.'
'Krawiec, Mariusz'

_publ_section_title
;
 Three bis-<i>ortho</i>-diynylarenes (BODA)
;
_journal_issue 3
_journal_name_full 'Acta Crystallographica Section C'
_journal_page_first o107
_journal_page_last o110
_journal_paper_doi 10.1107/S0108270102023594
_journal_volume 59
_journal_year 2003
_chemical_formula_iupac 'C44 H26 O'
_chemical_formula_moiety 'C44 H26 O'
_chemical_formula_sum 'C44 H26 O'
_chemical_formula_weight 570.65
_space_group_IT_number 15
_symmetry_cell_setting monoclinic
_symmetry_space_group_name_Hall '-C 2yc'
_symmetry_space_group_name_H-M 'C 1 2/c 1'
_atom_sites_solution_hydrogens geom
_atom_sites_solution_primary direct
_atom_sites_solution_secondary difmap
_cell_angle_alpha 90
_cell_angle_beta 109.932(6)
_cell_angle_gamma 90
_cell_formula_units_Z 4
_cell_length_a 35.483(10)
_cell_length_b 5.8875(15)
_cell_length_c 15.919(5)
_cell_measurement_reflns_used 4736
_cell_measurement_temperature 300(2)
_cell_measurement_theta_max 26.53
_cell_measurement_theta_min 0.61
_cell_volume 3126.4(15)
_computing_cell_refinement CrystalClear
_computing_data_collection 'CrystalClear (Rigaku, 1998-2001)'
_computing_data_reduction CrystalClear
_computing_molecular_graphics SHELXTL
_computing_publication_material SHELXTL
_computing_structure_refinement 'SHELXTL (Bruker, 1998)'
_computing_structure_solution 'SIR92 (Altomare et al., 1994)'
_diffrn_ambient_temperature 300(2)
_diffrn_detector_area_resol_mean 7.314
_diffrn_measured_fraction_theta_full 0.982
_diffrn_measured_fraction_theta_max 0.982
_diffrn_measurement_device 'Rigaku Mercury CCD'
_diffrn_measurement_method \w
_diffrn_radiation_monochromator graphite
_diffrn_radiation_source 'X-ray tube'
_diffrn_radiation_type 'Mo K\a'
_diffrn_radiation_wavelength 0.71069
_diffrn_reflns_av_R_equivalents 0.05145
_diffrn_reflns_av_sigmaI/netI 0.0557
_diffrn_reflns_limit_h_max 44
_diffrn_reflns_limit_h_min -44
_diffrn_reflns_limit_k_max 7
_diffrn_reflns_limit_k_min -7
_diffrn_reflns_limit_l_max 19
_diffrn_reflns_limit_l_min -19
_diffrn_reflns_number 15387
_diffrn_reflns_reduction_process 'Lp corrections applied'
_diffrn_reflns_theta_full 26.52
_diffrn_reflns_theta_max 26.52
_diffrn_reflns_theta_min 3.51
_exptl_absorpt_coefficient_mu 0.071
_exptl_absorpt_correction_T_max 0.986
_exptl_absorpt_correction_T_min 0.983
_exptl_absorpt_correction_type multi-scan
_exptl_absorpt_process_details '(Jacobson, 1998)'
_exptl_crystal_colour Colorless
_exptl_crystal_density_diffrn 1.209
_exptl_crystal_density_meas ?
_exptl_crystal_description Block
_exptl_crystal_F_000 1192.00
_exptl_crystal_size_max 0.30
_exptl_crystal_size_mid 0.20
_exptl_crystal_size_min 0.20
_refine_diff_density_max 0.133
_refine_diff_density_min -0.126
_refine_ls_extinction_method none
_refine_ls_goodness_of_fit_ref 1.153
_refine_ls_hydrogen_treatment constr
_refine_ls_matrix_type full
_refine_ls_number_parameters 204
_refine_ls_number_reflns 3202
_refine_ls_number_restraints 0
_refine_ls_restrained_S_all 1.153
_refine_ls_R_factor_all 0.1277
_refine_ls_R_factor_gt 0.0648
_refine_ls_shift/su_max <0.001
_refine_ls_shift/su_mean 0.000
_refine_ls_structure_factor_coef Fsqd
_refine_ls_weighting_details 'calc w = 1/[\s^2^(Fo^2^)+(0.0853P)^2^] where P = (Fo^2^+2Fc^2^)/3'
_refine_ls_weighting_scheme calc
_refine_ls_wR_factor_gt 0.1450
_refine_ls_wR_factor_ref 0.1840
_reflns_number_gt 1964
_reflns_number_total 3203
_reflns_threshold_expression I>2.00\s(I)
_cod_data_source_file fr1389.cif
_cod_data_source_block II
_cod_depositor_comments
;
The following automatic conversions were performed:
'_symmetry_cell_setting' value 'Monoclinic' changed to 'monoclinic'
according to '/home/saulius/struct/CIF-dictionaries/cif_core.dic'
dictionary named 'cif_core.dic' version 2.4.1 from 2010-06-29.

Automatic conversion script
Id: cif_fix_enum 1527 2010-12-29 10:47:43Z saulius 

The following automatic conversions were performed:

'_symmetry_cell_setting' value 'Monoclinic' changed to 'monoclinic'
according to /home/saulius/struct/CIF-dictionaries/cif_core.dic
dictionary named 'cif_core.dic' version 2.4.1 from 2010-06-29.

Automatic conversion script
Id: cif_fix_values 1715 2011-07-08 13:25:40Z adriana 

The following automatic conversions were performed:

'_exptl_crystal_density_meas' value 'not measured' was changed to '?'
- the value is perceived as not measured.

Automatic conversion script
Id: cif_fix_values 3008 2015-01-20 13:52:24Z robertas 
;
_cod_original_cell_volume 3126.4(14)
_cod_original_sg_symbol_H-M 'C 2/c'
_cod_database_code 2013143

loop_
_symmetry_equiv_pos_as_xyz
'  +x,  +y,  +z'
'  -x,  +y,1/2-z'
'  -x,  -y,  -z'
'  +x,  -y,1/2+z'
'1/2+x,1/2+y,  +z'
1/2-x,1/2+y,1/2-z
'1/2-x,1/2-y,  -z'
1/2+x,1/2-y,1/2+z

loop_
_atom_site_label
_atom_site_fract_x
_atom_site_fract_y
_atom_site_fract_z
_atom_site_U_iso_or_equiv
_atom_site_adp_type
_atom_site_calc_flag
_atom_site_refinement_flags
_atom_site_occupancy
_atom_site_disorder_assembly
_atom_site_disorder_group
_atom_site_type_symbol
O1 0.5000 1.2889(4) 0.2500 0.0760(7) Uani d S 1 . . O
C1 0.51935(7) 1.1672(5) 0.20143(15) 0.0637(6) Uani d . 1 . . C
C2 0.55477(6) 1.2509(4) 0.19903(15) 0.0590(6) Uani d . 1 . . C
H2 0.5656 1.3824 0.2303 0.071 Uiso calc R 1 . . H
C3 0.57481(6) 1.1381(4) 0.14935(14) 0.0559(6) Uani d . 1 . . C
C4 0.55817(7) 0.9410(4) 0.10147(15) 0.0642(6) Uani d . 1 . . C
C5 0.52185(8) 0.8621(5) 0.10544(19) 0.0805(8) Uani d . 1 . . C
H5 0.5105 0.7315 0.0743 0.097 Uiso calc R 1 . . H
C6 0.50241(8) 0.9740(5) 0.15469(19) 0.0821(8) Uani d . 1 . . C
H6 0.4781 0.9199 0.1565 0.098 Uiso calc R 1 . . H
C7 0.61279(7) 1.2186(4) 0.14826(14) 0.0620(6) Uani d . 1 . . C
C8 0.64433(7) 1.2791(4) 0.14442(14) 0.0633(6) Uani d . 1 . . C
C9 0.68203(6) 1.3452(4) 0.13828(13) 0.0557(6) Uani d . 1 . . C
C10 0.69882(7) 1.5564(5) 0.16715(16) 0.0668(6) Uani d . 1 . . C
H10 0.6851 1.6604 0.1900 0.080 Uiso calc R 1 . . H
C11 0.73565(8) 1.6124(5) 0.16205(19) 0.0769(7) Uani d . 1 . . C
H11 0.7468 1.7537 0.1817 0.092 Uiso calc R 1 . . H
C12 0.75585(8) 1.4590(6) 0.1279(2) 0.0845(9) Uani d . 1 . . C
H12 0.7808 1.4962 0.1249 0.101 Uiso calc R 1 . . H
C13 0.73938(8) 1.2529(6) 0.09850(19) 0.0821(8) Uani d . 1 . . C
H13 0.7531 1.1505 0.0749 0.098 Uiso calc R 1 . . H
C14 0.70271(7) 1.1948(5) 0.10337(16) 0.0679(6) Uani d . 1 . . C
H14 0.6917 1.0534 0.0831 0.081 Uiso calc R 1 . . H
C15 0.57749(7) 0.8224(5) 0.04879(16) 0.0682(7) Uani d . 1 . . C
C16 0.59235(8) 0.7199(5) 0.00317(16) 0.0681(6) Uani d . 1 . . C
C17 0.60854(7) 0.5880(4) -0.05270(14) 0.0605(6) Uani d . 1 . . C
C18 0.64050(8) 0.6618(5) -0.07597(17) 0.0705(7) Uani d . 1 . . C
H18 0.6525 0.8006 -0.0550 0.085 Uiso calc R 1 . . H
C19 0.65490(8) 0.5303(6) -0.13052(18) 0.0806(8) Uani d . 1 . . C
H19 0.6764 0.5814 -0.1462 0.097 Uiso calc R 1 . . H
C20 0.63756(9) 0.3255(5) -0.16143(19) 0.0810(8) Uani d . 1 . . C
H20 0.6472 0.2382 -0.1984 0.097 Uiso calc R 1 . . H
C21 0.60625(8) 0.2494(5) -0.13828(18) 0.0788(8) Uani d . 1 . . C
H21 0.5946 0.1097 -0.1591 0.095 Uiso calc R 1 . . H
C22 0.59170(8) 0.3799(5) -0.08370(17) 0.0730(7) Uani d . 1 . . C
H22 0.5704 0.3268 -0.0678 0.088 Uiso calc R 1 . . H

loop_
_atom_site_aniso_label
_atom_site_aniso_U_11
_atom_site_aniso_U_22
_atom_site_aniso_U_33
_atom_site_aniso_U_12
_atom_site_aniso_U_13
_atom_site_aniso_U_23
O1 0.0736(15) 0.0784(17) 0.0938(17) 0.000 0.0515(14) 0.000
C1 0.0560(12) 0.0758(17) 0.0666(13) 0.0008(12) 0.0303(11) -0.0005(12)
C2 0.0575(13) 0.0661(15) 0.0592(12) -0.0047(11) 0.0272(10) -0.0003(11)
C3 0.0538(12) 0.0635(15) 0.0527(11) -0.0040(10) 0.0212(9) 0.0040(10)
C4 0.0626(14) 0.0742(16) 0.0604(12) -0.0027(12) 0.0271(11) -0.0039(12)
C5 0.0705(16) 0.090(2) 0.0870(17) -0.0235(14) 0.0339(14) -0.0258(15)
C6 0.0612(15) 0.100(2) 0.0946(18) -0.0221(15) 0.0383(14) -0.0219(17)
C7 0.0616(14) 0.0714(16) 0.0576(12) -0.0025(12) 0.0260(11) 0.0013(11)
C8 0.0585(13) 0.0762(16) 0.0601(13) -0.0022(12) 0.0268(11) 0.0017(11)
C9 0.0499(11) 0.0680(15) 0.0511(11) -0.0029(10) 0.0198(9) 0.0029(10)
C10 0.0637(14) 0.0678(16) 0.0725(14) -0.0020(12) 0.0277(12) -0.0034(12)
C11 0.0651(15) 0.0760(19) 0.0883(17) -0.0139(13) 0.0245(13) 0.0030(14)
C12 0.0605(15) 0.104(2) 0.0950(19) -0.0064(15) 0.0341(14) 0.0184(18)
C13 0.0735(17) 0.096(2) 0.0910(18) 0.0119(16) 0.0463(15) 0.0045(16)
C14 0.0676(14) 0.0706(16) 0.0701(14) -0.0031(12) 0.0295(12) -0.0013(12)
C15 0.0672(15) 0.0748(17) 0.0653(13) -0.0016(12) 0.0260(12) -0.0026(13)
C16 0.0704(15) 0.0718(17) 0.0636(13) -0.0042(13) 0.0247(12) -0.0046(12)
C17 0.0618(13) 0.0655(16) 0.0549(11) 0.0025(11) 0.0205(10) 0.0004(11)
C18 0.0694(15) 0.0720(17) 0.0718(14) -0.0069(13) 0.0263(12) -0.0009(13)
C19 0.0709(17) 0.098(2) 0.0827(17) 0.0005(15) 0.0386(14) 0.0057(16)
C20 0.0887(19) 0.084(2) 0.0778(16) 0.0136(16) 0.0385(15) -0.0062(15)
C21 0.0885(19) 0.0666(18) 0.0847(17) -0.0033(14) 0.0341(15) -0.0113(14)
C22 0.0734(16) 0.0769(18) 0.0740(15) -0.0100(14) 0.0319(13) -0.0078(13)

loop_
_atom_type_symbol
_atom_type_description
_atom_type_scat_dispersion_real
_atom_type_scat_dispersion_imag
_atom_type_scat_source
O O 0.0106 0.0060 'International Tables Vol C Tables 4.2.6.8 and 6.1.1.4'
C C 0.0033 0.0016 'International Tables Vol C Tables 4.2.6.8 and 6.1.1.4'
H H 0.0000 0.0000 'International Tables Vol C Tables 4.2.6.8 and 6.1.1.4'

loop_
_geom_angle_atom_site_label_1
_geom_angle_atom_site_label_2
_geom_angle_atom_site_label_3
_geom_angle_site_symmetry_3
_geom_angle
_geom_angle_publ_flag
C1 O1 C1 2_655 118.1(3) yes
C2 C1 C6 . 121.3(2) yes
C2 C1 O1 . 117.5(2) yes
C6 C1 O1 . 121.1(2) yes
C1 C2 C3 . 119.7(2) ?
C1 C2 H2 . 120.2 ?
C3 C2 H2 . 120.2 ?
C2 C3 C4 . 120.0(2) yes
C2 C3 C7 . 120.7(2) yes
C4 C3 C7 . 119.4(2) yes
C5 C4 C3 . 118.5(2) yes
C5 C4 C15 . 119.9(2) yes
C3 C4 C15 . 121.6(2) yes
C6 C5 C4 . 121.1(3) ?
C6 C5 H5 . 119.4 ?
C4 C5 H5 . 119.4 ?
C5 C6 C1 . 119.5(2) ?
C5 C6 H6 . 120.3 ?
C1 C6 H6 . 120.3 ?
C8 C7 C3 . 177.1(3) ?
C7 C8 C9 . 178.2(3) ?
C14 C9 C10 . 118.8(2) yes
C14 C9 C8 . 119.4(2) yes
C10 C9 C8 . 121.9(2) yes
C11 C10 C9 . 120.3(2) ?
C11 C10 H10 . 119.9 ?
C9 C10 H10 . 119.9 ?
C12 C11 C10 . 119.9(3) ?
C12 C11 H11 . 120.0 ?
C10 C11 H11 . 120.0 ?
C13 C12 C11 . 120.1(3) ?
C13 C12 H12 . 119.9 ?
C11 C12 H12 . 119.9 ?
C12 C13 C14 . 120.5(3) ?
C12 C13 H13 . 119.7 ?
C14 C13 H13 . 119.7 ?
C13 C14 C9 . 120.4(3) ?
C13 C14 H14 . 119.8 ?
C9 C14 H14 . 119.8 ?
C16 C15 C4 . 177.7(3) ?
C15 C16 C17 . 177.0(3) ?
C18 C17 C22 . 118.7(2) yes
C18 C17 C16 . 122.3(2) yes
C22 C17 C16 . 119.0(2) yes
C17 C18 C19 . 120.3(3) ?
C17 C18 H18 . 119.8 ?
C19 C18 H18 . 119.8 ?
C20 C19 C18 . 120.2(3) ?
C20 C19 H19 . 119.9 ?
C18 C19 H19 . 119.9 ?
C21 C20 C19 . 120.2(3) ?
C21 C20 H20 . 119.9 ?
C19 C20 H20 . 119.9 ?
C20 C21 C22 . 120.0(3) ?
C20 C21 H21 . 120.0 ?
C22 C21 H21 . 120.0 ?
C17 C22 C21 . 120.6(2) ?
C17 C22 H22 . 119.7 ?
C21 C22 H22 . 119.7 ?

loop_
_geom_bond_atom_site_label_1
_geom_bond_atom_site_label_2
_geom_bond_site_symmetry_2
_geom_bond_distance
_geom_bond_publ_flag
O1 C1 . 1.395(3) yes
O1 C1 2_655 1.395(3) ?
C1 C2 . 1.363(3) ?
C1 C6 . 1.382(4) ?
C2 C3 . 1.399(3) ?
C2 H2 . 0.9300 ?
C3 C4 . 1.405(3) ?
C3 C7 . 1.434(3) yes
C4 C5 . 1.392(3) ?
C4 C15 . 1.433(3) yes
C5 C6 . 1.376(4) ?
C5 H5 . 0.9300 ?
C6 H6 . 0.9300 ?
C7 C8 . 1.196(3) yes
C8 C9 . 1.429(3) yes
C9 C14 . 1.383(3) ?
C9 C10 . 1.389(3) ?
C10 C11 . 1.377(3) ?
C10 H10 . 0.9300 ?
C11 C12 . 1.376(4) ?
C11 H11 . 0.9300 ?
C12 C13 . 1.360(4) ?
C12 H12 . 0.9300 ?
C13 C14 . 1.373(3) ?
C13 H13 . 0.9300 ?
C14 H14 . 0.9300 ?
C15 C16 . 1.197(3) yes
C16 C17 . 1.440(3) yes
C17 C18 . 1.378(3) ?
C17 C22 . 1.380(4) ?
C18 C19 . 1.385(4) ?
C18 H18 . 0.9300 ?
C19 C20 . 1.368(4) ?
C19 H19 . 0.9300 ?
C20 C21 . 1.360(4) ?
C20 H20 . 0.9300 ?
C21 C22 . 1.386(4) ?
C21 H21 . 0.9300 ?
C22 H22 . 0.9300 ?

loop_
_geom_torsion_atom_site_label_1
_geom_torsion_atom_site_label_2
_geom_torsion_atom_site_label_3
_geom_torsion_atom_site_label_4
_geom_torsion_site_symmetry_1
_geom_torsion
_geom_torsion_publ_flag
C1 O1 C1 C2 2_655 -142.0(2) yes
C1 O1 C1 C6 2_655 40.5(2) ?
C6 C1 C2 C3 . -0.9(4) ?
O1 C1 C2 C3 . -178.40(19) ?
C1 C2 C3 C4 . 0.7(3) ?
C1 C2 C3 C7 . -177.9(2) ?
C2 C3 C4 C5 . -0.4(3) ?
C7 C3 C4 C5 . 178.2(2) ?
C2 C3 C4 C15 . 179.1(2) ?
C7 C3 C4 C15 . -2.3(3) ?
C3 C4 C5 C6 . 0.2(4) ?
C15 C4 C5 C6 . -179.3(3) ?
C4 C5 C6 C1 . -0.4(5) ?
C2 C1 C6 C5 . 0.7(4) ?
O1 C1 C6 C5 . 178.1(3) ?
C14 C9 C10 C11 . -0.9(3) ?
C8 C9 C10 C11 . 178.5(2) ?
C9 C10 C11 C12 . 0.2(4) ?
C10 C11 C12 C13 . 0.5(4) ?
C11 C12 C13 C14 . -0.7(4) ?
C12 C13 C14 C9 . 0.0(4) ?
C10 C9 C14 C13 . 0.8(4) ?
C8 C9 C14 C13 . -178.7(2) ?
C22 C17 C18 C19 . 0.9(4) ?
C16 C17 C18 C19 . -179.5(2) ?
C17 C18 C19 C20 . -0.2(4) ?
C18 C19 C20 C21 . -0.4(4) ?
C19 C20 C21 C22 . 0.4(4) ?
C18 C17 C22 C21 . -1.0(4) ?
C16 C17 C22 C21 . 179.4(2) ?
C20 C21 C22 C17 . 0.3(4) ?
